data_7152503
loop_
_publ_author_name
'Son, Jung-Ho'
'Hoefelmeyer, James D.'

_publ_section_title
;
 1,2-Nucleophilic addition of 2-(picolyl)organoboranes to nitrile,
 aldehyde, ketone, and amide.
;
_journal_issue 33
_journal_name_full 'Organic &amp; biomolecular chemistry'
_journal_page_first 6656
_journal_page_last 6664
_journal_paper_doi 10.1039/c2ob25518a
_journal_volume 10
_journal_year 2012
_chemical_formula_moiety 'C17 H35 B Li N3 O'
_chemical_formula_sum 'C17 H35 B Li N3 O'
_chemical_formula_weight 315.23
_chemical_name_common diethylboronpicoline-LiOMe-TMEDA
_chemical_name_systematic
;
?
;
_space_group_IT_number 33
_symmetry_cell_setting orthorhombic
_symmetry_space_group_name_Hall 'P 2c -2n'
_symmetry_space_group_name_H-M 'P n a 21'
_atom_sites_solution_hydrogens geom
_atom_sites_solution_primary direct
_atom_sites_solution_secondary difmap
_audit_creation_method SHELXL-97
_cell_angle_alpha 90.00
_cell_angle_beta 90.00
_cell_angle_gamma 90.00
_cell_formula_units_Z 4
_cell_length_a 10.166(4)
_cell_length_b 13.303(6)
_cell_length_c 15.011(6)
_cell_measurement_reflns_used 6009
_cell_measurement_temperature 100(2)
_cell_measurement_theta_max 18.16
_cell_measurement_theta_min 2.52
_cell_volume 2030.1(15)
_computing_cell_refinement 'Bruker SMART'
_computing_data_collection 'Bruker SMART'
_computing_data_reduction 'Bruker SAINT'
_computing_molecular_graphics 'Bruker SHELXTL'
_computing_publication_material 'Bruker SHELXTL'
_computing_structure_refinement 'Bruker SHELXTL'
_computing_structure_solution 'Bruker SHELXTL'
_diffrn_ambient_temperature 100(2)
_diffrn_measured_fraction_theta_full 0.995
_diffrn_measured_fraction_theta_max 0.995
_diffrn_measurement_device_type 'CCD area detector'
_diffrn_measurement_method 'phi and omega scans'
_diffrn_radiation_monochromator graphite
_diffrn_radiation_source 'fine-focus sealed tube'
_diffrn_radiation_type MoK\a
_diffrn_radiation_wavelength 0.71073
_diffrn_reflns_av_R_equivalents 0.0513
_diffrn_reflns_av_sigmaI/netI 0.0333
_diffrn_reflns_limit_h_max 8
_diffrn_reflns_limit_h_min -8
_diffrn_reflns_limit_k_max 11
_diffrn_reflns_limit_k_min -11
_diffrn_reflns_limit_l_max 13
_diffrn_reflns_limit_l_min -13
_diffrn_reflns_number 8205
_diffrn_reflns_theta_full 18.16
_diffrn_reflns_theta_max 18.16
_diffrn_reflns_theta_min 2.05
_exptl_absorpt_coefficient_mu 0.063
_exptl_absorpt_correction_T_max 0.9761
_exptl_absorpt_correction_T_min 0.9482
_exptl_absorpt_correction_type multi-scan
_exptl_absorpt_process_details 'SADABS (Bruker,2003)'
_exptl_crystal_colour colorless
_exptl_crystal_density_diffrn 1.031
_exptl_crystal_density_method 'not measured'
_exptl_crystal_description block
_exptl_crystal_F_000 696
_exptl_crystal_size_max 0.86
_exptl_crystal_size_mid 0.46
_exptl_crystal_size_min 0.39
_refine_diff_density_max 0.153
_refine_diff_density_min -0.172
_refine_diff_density_rms 0.033
_refine_ls_abs_structure_details 'Flack H D (1983), Acta Cryst. A39, 876-881'
_refine_ls_abs_structure_Flack 0(3)
_refine_ls_extinction_method none
_refine_ls_goodness_of_fit_ref 1.105
_refine_ls_hydrogen_treatment constr
_refine_ls_matrix_type full
_refine_ls_number_parameters 215
_refine_ls_number_reflns 1421
_refine_ls_number_restraints 1
_refine_ls_restrained_S_all 1.104
_refine_ls_R_factor_all 0.0446
_refine_ls_R_factor_gt 0.0410
_refine_ls_shift/su_max 0.000
_refine_ls_shift/su_mean 0.000
_refine_ls_structure_factor_coef Fsqd
_refine_ls_weighting_details 'calc w=1/[\s^2^(Fo^2^)+(0.0503P)^2^+1.4832P] where P=(Fo^2^+2Fc^2^)/3'
_refine_ls_weighting_scheme calc
_refine_ls_wR_factor_gt 0.1014
_refine_ls_wR_factor_ref 0.1044
_reflns_number_gt 1321
_reflns_number_total 1421
_reflns_threshold_expression >2sigma(I)
_cod_data_source_file c2ob25518a.txt
_cod_data_source_block 1a
_cod_depositor_comments
;
The following automatic conversions were performed:

'_symmetry_cell_setting' value 'Orthorhombic' changed to
'orthorhombic' according to
/home/saulius/struct/CIF-dictionaries/cif_core.dic dictionary named
'cif_core.dic' version 2.4.1 from 2010-06-29.

Automatic conversion script
Id: cif_fix_values 1891 2012-01-12 08:04:46Z andrius 
;
_cod_original_cell_volume 2030.2(15)
_cod_original_sg_symbol_H-M 'Pna2(1) '
_cod_database_code 7152503

loop_
_symmetry_equiv_pos_as_xyz
'x, y, z'
'-x, -y, z+1/2'
'x+1/2, -y+1/2, z'
'-x+1/2, y+1/2, z+1/2'

loop_
_atom_site_label
_atom_site_type_symbol
_atom_site_fract_x
_atom_site_fract_y
_atom_site_fract_z
_atom_site_U_iso_or_equiv
_atom_site_adp_type
_atom_site_occupancy
_atom_site_symmetry_multiplicity
_atom_site_calc_flag
_atom_site_refinement_flags
C2 C 0.0641(5) 0.6789(4) 0.6907(5) 0.0372(14) Uani 1 1 d .
H2 H -0.0256 0.6973 0.6834 0.045 Uiso 1 1 calc R
C3 C 0.1233(8) 0.7021(4) 0.7689(4) 0.0395(15) Uani 1 1 d .
H3 H 0.0766 0.7364 0.8145 0.047 Uiso 1 1 calc R
C4 C 0.2532(8) 0.6746(4) 0.7807(4) 0.0424(16) Uani 1 1 d .
H4 H 0.2975 0.6881 0.8351 0.051 Uiso 1 1 calc R
C5 C 0.3164(5) 0.6273(4) 0.7118(4) 0.0275(13) Uani 1 1 d .
H5 H 0.4057 0.6076 0.7186 0.033 Uiso 1 1 calc R
C6 C 0.2521(5) 0.6080(3) 0.6328(4) 0.0218(13) Uani 1 1 d .
C7 C 0.3167(4) 0.5578(3) 0.5565(3) 0.0266(13) Uani 1 1 d .
H7A H 0.4130 0.5621 0.5652 0.032 Uiso 1 1 calc R
H7B H 0.2952 0.5960 0.5018 0.032 Uiso 1 1 calc R
C8 C 0.2762(5) 0.3732(4) 0.6303(4) 0.0364(15) Uani 1 1 d .
H8A H 0.2166 0.4068 0.6731 0.044 Uiso 1 1 calc R
H8B H 0.2383 0.3063 0.6171 0.044 Uiso 1 1 calc R
C9 C 0.4087(6) 0.3576(4) 0.6759(4) 0.0522(17) Uani 1 1 d .
H9A H 0.4656 0.3168 0.6375 0.078 Uiso 1 1 calc R
H9B H 0.3955 0.3229 0.7328 0.078 Uiso 1 1 calc R
H9C H 0.4502 0.4229 0.6867 0.078 Uiso 1 1 calc R
C10 C 0.3780(5) 0.3941(4) 0.4652(3) 0.0324(14) Uani 1 1 d .
H10A H 0.4677 0.3942 0.4909 0.039 Uiso 1 1 calc R
H10B H 0.3542 0.3232 0.4531 0.039 Uiso 1 1 calc R
C11 C 0.3819(6) 0.4498(4) 0.3776(4) 0.0528(17) Uani 1 1 d .
H11A H 0.2953 0.4462 0.3490 0.079 Uiso 1 1 calc R
H11B H 0.4479 0.4191 0.3386 0.079 Uiso 1 1 calc R
H11C H 0.4049 0.5203 0.3882 0.079 Uiso 1 1 calc R
C12 C 0.0880(6) 0.3529(4) 0.4637(5) 0.065(2) Uani 1 1 d .
H12A H 0.1407 0.3354 0.4113 0.097 Uiso 1 1 calc R
H12B H -0.0038 0.3628 0.4458 0.097 Uiso 1 1 calc R
H12C H 0.0930 0.2984 0.5074 0.097 Uiso 1 1 calc R
C13 C -0.0090(8) 0.7316(4) 0.4182(4) 0.077(2) Uani 1 1 d .
H13A H -0.0449 0.7662 0.3660 0.115 Uiso 1 1 calc R
H13B H 0.0870 0.7379 0.4185 0.115 Uiso 1 1 calc R
H13C H -0.0450 0.7619 0.4725 0.115 Uiso 1 1 calc R
C14 C 0.0082(6) 0.5827(5) 0.3349(4) 0.0617(19) Uani 1 1 d .
H14A H -0.0280 0.6183 0.2833 0.093 Uiso 1 1 calc R
H14B H -0.0148 0.5113 0.3311 0.093 Uiso 1 1 calc R
H14C H 0.1041 0.5899 0.3355 0.093 Uiso 1 1 calc R
C15 C -0.1862(6) 0.6144(7) 0.4183(5) 0.100(3) Uani 1 1 d .
H15A H -0.2224 0.6813 0.4332 0.120 Uiso 1 1 calc R
H15B H -0.2164 0.5982 0.3573 0.120 Uiso 1 1 calc R
C16 C -0.2429(7) 0.5472(7) 0.4739(5) 0.086(3) Uani 1 1 d .
H16A H -0.2540 0.4841 0.4399 0.103 Uiso 1 1 calc R
H16B H -0.3324 0.5726 0.4870 0.103 Uiso 1 1 calc R
C17 C -0.2425(5) 0.5769(6) 0.6306(5) 0.078(2) Uani 1 1 d .
H17A H -0.2252 0.6487 0.6218 0.118 Uiso 1 1 calc R
H17B H -0.2040 0.5550 0.6872 0.118 Uiso 1 1 calc R
H17C H -0.3377 0.5652 0.6316 0.118 Uiso 1 1 calc R
C18 C -0.2115(6) 0.4145(4) 0.5753(6) 0.078(2) Uani 1 1 d .
H18A H -0.3068 0.4042 0.5795 0.117 Uiso 1 1 calc R
H18B H -0.1699 0.3943 0.6314 0.117 Uiso 1 1 calc R
H18C H -0.1762 0.3737 0.5265 0.117 Uiso 1 1 calc R
Li1 Li 0.0229(7) 0.5504(6) 0.5294(5) 0.031(2) Uani 1 1 d .
B1 B 0.2772(5) 0.4377(4) 0.5397(4) 0.0230(15) Uani 1 1 d .
N1 N 0.1239(4) 0.6316(3) 0.6227(3) 0.0275(11) Uani 1 1 d .
N2 N -0.0454(4) 0.6243(3) 0.4148(3) 0.0331(12) Uani 1 1 d .
N3 N -0.1844(4) 0.5203(3) 0.5583(3) 0.0323(11) Uani 1 1 d .
O1 O 0.1375(3) 0.4433(2) 0.5023(2) 0.0319(10) Uani 1 1 d .

loop_
_atom_site_aniso_label
_atom_site_aniso_U_11
_atom_site_aniso_U_22
_atom_site_aniso_U_33
_atom_site_aniso_U_23
_atom_site_aniso_U_13
_atom_site_aniso_U_12
C2 0.036(3) 0.028(4) 0.048(4) -0.012(3) 0.004(5) -0.005(3)
C3 0.059(5) 0.017(3) 0.043(5) -0.005(3) 0.019(4) -0.008(3)
C4 0.079(6) 0.017(4) 0.031(4) -0.005(3) -0.010(4) -0.012(3)
C5 0.032(3) 0.017(3) 0.033(4) -0.004(3) -0.011(4) -0.004(3)
C6 0.028(4) 0.002(3) 0.036(4) 0.002(3) -0.003(4) -0.004(3)
C7 0.021(3) 0.030(3) 0.029(3) -0.001(3) 0.004(3) 0.000(3)
C8 0.038(3) 0.021(3) 0.051(4) -0.006(3) 0.008(3) 0.005(3)
C9 0.071(5) 0.050(4) 0.036(4) 0.011(3) -0.002(3) 0.018(3)
C10 0.033(3) 0.018(3) 0.047(4) -0.005(3) 0.002(3) -0.001(3)
C11 0.081(4) 0.035(4) 0.043(4) -0.003(4) 0.019(3) 0.017(3)
C12 0.052(4) 0.034(4) 0.108(5) -0.040(4) -0.027(4) 0.005(3)
C13 0.140(6) 0.021(4) 0.069(4) 0.007(3) -0.011(4) 0.004(4)
C14 0.075(5) 0.063(5) 0.047(4) -0.012(4) -0.012(4) 0.012(4)
C15 0.031(5) 0.166(8) 0.101(6) 0.082(6) -0.018(4) -0.014(5)
C16 0.041(4) 0.135(7) 0.081(6) 0.052(5) -0.023(4) -0.027(5)
C17 0.031(4) 0.097(5) 0.106(6) -0.050(5) 0.030(4) -0.007(4)
C18 0.053(4) 0.036(4) 0.146(7) 0.005(4) -0.006(4) -0.009(3)
Li1 0.024(4) 0.028(5) 0.041(6) -0.004(4) -0.004(4) -0.005(4)
B1 0.023(4) 0.021(4) 0.025(4) 0.003(3) 0.007(3) 0.003(3)
N1 0.033(3) 0.014(2) 0.036(3) -0.011(2) 0.003(3) 0.003(2)
N2 0.027(3) 0.030(3) 0.042(3) 0.001(2) 0.006(2) -0.001(2)
N3 0.026(2) 0.025(3) 0.045(3) 0.004(3) -0.001(3) -0.001(2)
O1 0.026(2) 0.021(2) 0.049(2) -0.0127(19) -0.0056(18) 0.0023(17)

loop_
_atom_type_symbol
_atom_type_description
_atom_type_scat_dispersion_real
_atom_type_scat_dispersion_imag
_atom_type_scat_source
C C 0.0033 0.0016 'International Tables Vol C Tables 4.2.6.8 and 6.1.1.4'
H H 0.0000 0.0000 'International Tables Vol C Tables 4.2.6.8 and 6.1.1.4'
Li Li -0.0003 0.0001 'International Tables Vol C Tables 4.2.6.8 and 6.1.1.4'
B B 0.0013 0.0007 'International Tables Vol C Tables 4.2.6.8 and 6.1.1.4'
N N 0.0061 0.0033 'International Tables Vol C Tables 4.2.6.8 and 6.1.1.4'
O O 0.0106 0.0060 'International Tables Vol C Tables 4.2.6.8 and 6.1.1.4'

loop_
_geom_angle_atom_site_label_1
_geom_angle_atom_site_label_2
_geom_angle_atom_site_label_3
_geom_angle
N1 C2 C3 124.3(5)
N1 C2 H2 117.9
C3 C2 H2 117.9
C2 C3 C4 118.4(5)
C2 C3 H3 120.8
C4 C3 H3 120.8
C5 C4 C3 118.2(5)
C5 C4 H4 120.9
C3 C4 H4 120.9
C4 C5 C6 120.8(5)
C4 C5 H5 119.6
C6 C5 H5 119.6
N1 C6 C5 120.7(4)
N1 C6 C7 116.6(5)
C5 C6 C7 122.6(5)
C6 C7 B1 116.3(4)
C6 C7 H7A 108.2
B1 C7 H7A 108.2
C6 C7 H7B 108.2
B1 C7 H7B 108.2
H7A C7 H7B 107.4
C9 C8 B1 116.5(4)
C9 C8 H8A 108.2
B1 C8 H8A 108.2
C9 C8 H8B 108.2
B1 C8 H8B 108.2
H8A C8 H8B 107.3
C8 C9 H9A 109.5
C8 C9 H9B 109.5
H9A C9 H9B 109.5
C8 C9 H9C 109.5
H9A C9 H9C 109.5
H9B C9 H9C 109.5
C11 C10 B1 116.1(4)
C11 C10 H10A 108.3
B1 C10 H10A 108.3
C11 C10 H10B 108.3
B1 C10 H10B 108.3
H10A C10 H10B 107.4
C10 C11 H11A 109.5
C10 C11 H11B 109.5
H11A C11 H11B 109.5
C10 C11 H11C 109.5
H11A C11 H11C 109.5
H11B C11 H11C 109.5
O1 C12 H12A 109.5
O1 C12 H12B 109.5
H12A C12 H12B 109.5
O1 C12 H12C 109.5
H12A C12 H12C 109.5
H12B C12 H12C 109.5
N2 C13 H13A 109.5
N2 C13 H13B 109.5
H13A C13 H13B 109.5
N2 C13 H13C 109.5
H13A C13 H13C 109.5
H13B C13 H13C 109.5
N2 C14 H14A 109.5
N2 C14 H14B 109.5
H14A C14 H14B 109.5
N2 C14 H14C 109.5
H14A C14 H14C 109.5
H14B C14 H14C 109.5
C16 C15 N2 120.5(6)
C16 C15 H15A 107.2
N2 C15 H15A 107.2
C16 C15 H15B 107.2
N2 C15 H15B 107.2
H15A C15 H15B 106.8
C15 C16 N3 122.0(6)
C15 C16 H16A 106.8
N3 C16 H16A 106.8
C15 C16 H16B 106.8
N3 C16 H16B 106.8
H16A C16 H16B 106.7
N3 C17 H17A 109.5
N3 C17 H17B 109.5
H17A C17 H17B 109.5
N3 C17 H17C 109.5
H17A C17 H17C 109.5
H17B C17 H17C 109.5
N3 C18 H18A 109.5
N3 C18 H18B 109.5
H18A C18 H18B 109.5
N3 C18 H18C 109.5
H18A C18 H18C 109.5
H18B C18 H18C 109.5
O1 Li1 N1 103.7(4)
O1 Li1 N2 112.4(4)
N1 Li1 N2 118.7(4)
O1 Li1 N3 120.0(4)
N1 Li1 N3 116.4(4)
N2 Li1 N3 85.9(3)
O1 B1 C8 109.3(4)
O1 B1 C10 110.5(4)
C8 B1 C10 113.3(4)
O1 B1 C7 103.5(4)
C8 B1 C7 112.6(4)
C10 B1 C7 107.2(4)
C2 N1 C6 117.5(4)
C2 N1 Li1 122.7(4)
C6 N1 Li1 116.0(4)
C14 N2 C15 112.0(5)
C14 N2 C13 107.9(5)
C15 N2 C13 109.7(5)
C14 N2 Li1 112.3(4)
C15 N2 Li1 104.9(4)
C13 N2 Li1 110.0(4)
C16 N3 C17 111.1(5)
C16 N3 C18 108.4(5)
C17 N3 C18 107.1(5)
C16 N3 Li1 100.3(4)
C17 N3 Li1 116.5(4)
C18 N3 Li1 113.2(4)
C12 O1 B1 115.8(4)
C12 O1 Li1 120.4(4)
B1 O1 Li1 122.1(3)

loop_
_geom_bond_atom_site_label_1
_geom_bond_atom_site_label_2
_geom_bond_distance
C2 N1 1.345(7)
C2 C3 1.354(7)
C2 H2 0.9500
C3 C4 1.382(8)
C3 H3 0.9500
C4 C5 1.371(7)
C4 H4 0.9500
C5 C6 1.379(6)
C5 H5 0.9500
C6 N1 1.348(6)
C6 C7 1.478(7)
C7 B1 1.667(7)
C7 H7A 0.9900
C7 H7B 0.9900
C8 C9 1.525(7)
C8 B1 1.609(7)
C8 H8A 0.9900
C8 H8B 0.9900
C9 H9A 0.9800
C9 H9B 0.9800
C9 H9C 0.9800
C10 C11 1.511(7)
C10 B1 1.624(7)
C10 H10A 0.9900
C10 H10B 0.9900
C11 H11A 0.9800
C11 H11B 0.9800
C11 H11C 0.9800
C12 O1 1.427(6)
C12 H12A 0.9800
C12 H12B 0.9800
C12 H12C 0.9800
C13 N2 1.475(6)
C13 H13A 0.9800
C13 H13B 0.9800
C13 H13C 0.9800
C14 N2 1.429(6)
C14 H14A 0.9800
C14 H14B 0.9800
C14 H14C 0.9800
C15 C16 1.352(9)
C15 N2 1.438(7)
C15 H15A 0.9900
C15 H15B 0.9900
C16 N3 1.444(7)
C16 H16A 0.9900
C16 H16B 0.9900
C17 N3 1.447(7)
C17 H17A 0.9800
C17 H17B 0.9800
C17 H17C 0.9800
C18 N3 1.458(6)
C18 H18A 0.9800
C18 H18B 0.9800
C18 H18C 0.9800
Li1 O1 1.885(8)
Li1 N1 2.046(9)
Li1 N2 2.099(9)
Li1 N3 2.188(8)
B1 O1 1.529(6)
